data_4034636
loop_
_publ_author_name
'Chong, Kam-Weng'
'Thomas, Noel F.'
'Low, Yun-Yee'
'Kam, Toh-Seok'

_publ_section_title
;
 Reactions of Anodically Generated Methoxystilbene Cation Radicals: The
 Influence of Ortho-Substituted Vinyl and Formyl Groups.
;
_journal_issue 11
_journal_name_full 'The Journal of organic chemistry'
_journal_page_first 7279
_journal_page_last 7290
_journal_paper_doi 10.1021/acs.joc.9b00939
_journal_volume 84
_journal_year 2019
_chemical_formula_moiety 'C32 H28 O5'
_chemical_formula_sum 'C32 H28 O5'
_chemical_formula_weight 492.54
_chemical_melting_point 203.0(10)
_space_group_crystal_system monoclinic
_space_group_IT_number 14
_space_group_name_Hall '-P 2yn'
_space_group_name_H-M_alt 'P 1 21/n 1'
_atom_sites_solution_hydrogens geom
_audit_creation_method SHELXL-2014/7
_cell_angle_alpha 90
_cell_angle_beta 91.129(3)
_cell_angle_gamma 90
_cell_formula_units_Z 4
_cell_length_a 12.3322(6)
_cell_length_b 9.6323(5)
_cell_length_c 21.0939(10)
_cell_measurement_reflns_used 3446
_cell_measurement_temperature 100(2)
_cell_measurement_theta_max 24.16
_cell_measurement_theta_min 2.84
_cell_volume 2505.2(2)
_computing_cell_refinement 'SAINT (Bruker, 2007)'
_computing_data_collection 'APEX2 (Bruker, 2007)'
_computing_data_reduction 'SAINT (Bruker, 2007)'
_computing_molecular_graphics 'X-SEED (Barbour, 2001)'
_computing_publication_material 'enCIFer (Allen, et. al., J. Applied Cryst., 37, 335-338, 2004)'
_computing_structure_refinement 'SHELXL-2014/7 (Sheldrick, 2014)'
_computing_structure_solution 'SHELXS97 (Sheldrick, 2008)'
_diffrn_ambient_temperature 100(2)
_diffrn_measured_fraction_theta_full 0.999
_diffrn_measured_fraction_theta_max 0.993
_diffrn_measurement_device_type 'Bruker APEX-II CCD'
_diffrn_measurement_method '\w scans'
_diffrn_radiation_type MoK\a
_diffrn_radiation_wavelength 0.71073
_diffrn_reflns_av_R_equivalents 0.0539
_diffrn_reflns_av_unetI/netI 0.0513
_diffrn_reflns_Laue_measured_fraction_full 0.999
_diffrn_reflns_Laue_measured_fraction_max 0.993
_diffrn_reflns_limit_h_max 15
_diffrn_reflns_limit_h_min -16
_diffrn_reflns_limit_k_max 12
_diffrn_reflns_limit_k_min -12
_diffrn_reflns_limit_l_max 28
_diffrn_reflns_limit_l_min -28
_diffrn_reflns_number 24673
_diffrn_reflns_point_group_measured_fraction_full 0.999
_diffrn_reflns_point_group_measured_fraction_max 0.993
_diffrn_reflns_theta_full 25.000
_diffrn_reflns_theta_max 28.473
_diffrn_reflns_theta_min 1.897
_diffrn_source 'fine-focus sealed tube'
_exptl_absorpt_coefficient_mu 0.087
_exptl_absorpt_correction_type none
_exptl_crystal_colour colorless
_exptl_crystal_density_diffrn 1.306
_exptl_crystal_description block
_exptl_crystal_F_000 1040
_exptl_crystal_size_max 0.550
_exptl_crystal_size_mid 0.230
_exptl_crystal_size_min 0.140
_refine_diff_density_max 0.274
_refine_diff_density_min -0.249
_refine_diff_density_rms 0.048
_refine_ls_extinction_method none
_refine_ls_goodness_of_fit_ref 1.022
_refine_ls_hydrogen_treatment constr
_refine_ls_matrix_type full
_refine_ls_number_parameters 337
_refine_ls_number_reflns 6279
_refine_ls_number_restraints 0
_refine_ls_restrained_S_all 1.022
_refine_ls_R_factor_all 0.0721
_refine_ls_R_factor_gt 0.0469
_refine_ls_shift/su_max 0.001
_refine_ls_shift/su_mean <0.001
_refine_ls_structure_factor_coef Fsqd
_refine_ls_weighting_details 'w=1/[\s^2^(Fo^2^)+(0.0464P)^2^+0.6379P] where P=(Fo^2^+2Fc^2^)/3'
_refine_ls_weighting_scheme calc
_refine_ls_wR_factor_gt 0.1032
_refine_ls_wR_factor_ref 0.1154
_reflns_Friedel_coverage 0.000
_reflns_number_gt 4498
_reflns_number_total 6279
_reflns_threshold_expression 'I > 2\s(I)'
_cod_data_source_file jo9b00939_si_003.cif
_cod_data_source_block CKW_4858
_cod_depositor_comments
;
The following automatic conversions were performed:

data name '__computing_structure_refinement' was replaced with
'_computing_structure_refinement'.

Automatic conversion script
Id: cif_correct_tags 6909 2019-04-08 15:41:33Z antanas 

The following automatic conversions were performed:

data item '_chemical_melting_point' value '202-204' was changed to
'203.0(10)' -- the average value was taken and precision was
estimated.

Automatic conversion script
Id: cif_fix_values 6909 2019-04-08 15:41:33Z antanas 
;
_cod_original_sg_symbol_H-M 'P 21/n'
_cod_database_code 4034636
_shelx_shelxl_version_number 2014/7
_shelx_space_group_comment
;
The symmetry employed for this shelxl refinement is uniquely defined
by the following loop, which should always be used as a source of
symmetry information in preference to the above space-group names.
They are only intended as comments.
;
_shelx_estimated_absorpt_t_min 0.953
_shelx_estimated_absorpt_t_max 0.988

loop_
_space_group_symop_operation_xyz
'x, y, z'
'-x+1/2, y+1/2, -z+1/2'
'-x, -y, -z'
'x-1/2, -y-1/2, z-1/2'

loop_
_atom_site_label
_atom_site_type_symbol
_atom_site_fract_x
_atom_site_fract_y
_atom_site_fract_z
_atom_site_U_iso_or_equiv
_atom_site_adp_type
_atom_site_occupancy
_atom_site_site_symmetry_order
_atom_site_calc_flag
_atom_site_refinement_flags_posn
_atom_site_refinement_flags_adp
O15B O 0.40172(8) 0.12589(10) 0.98151(5) 0.0181(2) Uani 1 1 d . .
O4A O 0.31888(9) 0.85653(11) 0.80633(5) 0.0267(3) Uani 1 1 d . .
O7A O 0.09436(9) 0.17864(12) 0.84485(5) 0.0263(3) Uani 1 1 d . .
O15A O 0.53292(9) 0.03009(11) 0.91609(5) 0.0233(2) Uani 1 1 d . .
H15A H 0.5604 -0.0189 0.9452 0.035 Uiso 1 1 calc R U
O4B O 0.15182(11) 0.54398(15) 1.23755(6) 0.0423(3) Uani 1 1 d . .
C16A C 0.42534(14) 0.89027(18) 0.78443(8) 0.0302(4) Uani 1 1 d . .
H16A H 0.4677 0.9333 0.8190 0.045 Uiso 1 1 calc R U
H16B H 0.4192 0.9552 0.7487 0.045 Uiso 1 1 calc R U
H16C H 0.4617 0.8054 0.7706 0.045 Uiso 1 1 calc R U
C2A C 0.38105(13) 0.59965(15) 0.93119(7) 0.0214(3) Uani 1 1 d . .
H2A H 0.4410 0.5657 0.9555 0.026 Uiso 1 1 calc R U
C8B C 0.19714(12) 0.29947(15) 0.95296(7) 0.0189(3) Uani 1 1 d . .
H8B H 0.1337 0.3423 0.9300 0.023 Uiso 1 1 calc R U
C7B C 0.26857(12) 0.41678(15) 0.98409(7) 0.0183(3) Uani 1 1 d . .
H7B H 0.3431 0.3767 0.9886 0.022 Uiso 1 1 calc R U
C15B C 0.30387(12) 0.08509(15) 0.94672(7) 0.0189(3) Uani 1 1 d . .
H15B H 0.3148 -0.0011 0.9212 0.023 Uiso 1 1 calc R U
C4A C 0.31119(13) 0.75573(15) 0.85176(7) 0.0219(3) Uani 1 1 d . .
C8A C 0.26265(12) 0.20721(15) 0.90564(7) 0.0183(3) Uani 1 1 d . .
C9A C 0.35540(12) 0.27447(15) 0.87018(7) 0.0192(3) Uani 1 1 d . .
C2B C 0.27842(13) 0.37537(16) 1.10091(7) 0.0229(3) Uani 1 1 d . .
H2B H 0.3285 0.3036 1.0917 0.027 Uiso 1 1 calc R U
C10A C 0.46259(12) 0.24980(15) 0.88833(7) 0.0191(3) Uani 1 1 d . .
C7A C 0.18700(13) 0.14470(16) 0.85518(7) 0.0230(3) Uani 1 1 d . .
H7A H 0.2155 0.0726 0.8297 0.028 Uiso 1 1 calc R U
C1A C 0.27953(12) 0.54136(15) 0.94038(7) 0.0187(3) Uani 1 1 d . .
C14A C 0.33300(13) 0.35917(16) 0.81781(7) 0.0227(3) Uani 1 1 d . .
H14A H 0.2599 0.3754 0.8049 0.027 Uiso 1 1 calc R U
C3A C 0.39836(13) 0.70557(16) 0.88785(7) 0.0229(3) Uani 1 1 d . .
H3A H 0.4689 0.7433 0.8829 0.027 Uiso 1 1 calc R U
C9B C 0.15727(12) 0.19036(15) 0.99858(7) 0.0200(3) Uani 1 1 d . .
C13A C 0.41630(14) 0.41964(17) 0.78459(8) 0.0274(4) Uani 1 1 d . .
H13A H 0.4004 0.4762 0.7487 0.033 Uiso 1 1 calc R U
C6B C 0.15984(13) 0.55552(16) 1.06601(7) 0.0240(3) Uani 1 1 d . .
H6B H 0.1272 0.6088 1.0329 0.029 Uiso 1 1 calc R U
C15A C 0.49211(12) 0.15277(15) 0.94194(7) 0.0189(3) Uani 1 1 d . .
H15C H 0.5508 0.1970 0.9684 0.023 Uiso 1 1 calc R U
C6A C 0.19218(12) 0.59791(15) 0.90540(7) 0.0209(3) Uani 1 1 d . .
H6A H 0.1211 0.5633 0.9117 0.025 Uiso 1 1 calc R U
C11B C 0.19303(13) -0.04740(16) 1.03103(8) 0.0252(3) Uani 1 1 d . .
H11B H 0.2341 -0.1304 1.0276 0.030 Uiso 1 1 calc R U
C5A C 0.20776(13) 0.70325(16) 0.86183(7) 0.0228(3) Uani 1 1 d . .
H5A H 0.1475 0.7400 0.8387 0.027 Uiso 1 1 calc R U
C3B C 0.25188(13) 0.39946(17) 1.16371(8) 0.0264(4) Uani 1 1 d . .
H3B H 0.2826 0.3442 1.1968 0.032 Uiso 1 1 calc R U
C1B C 0.23431(12) 0.45247(15) 1.05110(7) 0.0191(3) Uani 1 1 d . .
C13B C 0.04781(13) 0.08344(18) 1.07735(8) 0.0276(4) Uani 1 1 d . .
H13B H -0.0106 0.0880 1.1060 0.033 Uiso 1 1 calc R U
C10B C 0.21679(12) 0.06799(15) 0.99431(7) 0.0199(3) Uani 1 1 d . .
C14B C 0.07192(13) 0.19831(17) 1.04068(8) 0.0250(3) Uani 1 1 d . .
H14B H 0.0308 0.2813 1.0442 0.030 Uiso 1 1 calc R U
C12A C 0.52305(14) 0.39756(17) 0.80376(8) 0.0284(4) Uani 1 1 d . .
H12A H 0.5803 0.4399 0.7813 0.034 Uiso 1 1 calc R U
C11A C 0.54630(13) 0.31375(16) 0.85565(7) 0.0239(3) Uani 1 1 d . .
H11A H 0.6195 0.2998 0.8690 0.029 Uiso 1 1 calc R U
C12B C 0.10768(13) -0.03828(18) 1.07288(8) 0.0293(4) Uani 1 1 d . .
H12B H 0.0901 -0.1158 1.0986 0.035 Uiso 1 1 calc R U
C5B C 0.13237(14) 0.58186(18) 1.12836(8) 0.0283(4) Uani 1 1 d . .
H5B H 0.0810 0.6522 1.1375 0.034 Uiso 1 1 calc R U
C4B C 0.17982(14) 0.50547(18) 1.17737(8) 0.0278(4) Uani 1 1 d . .
C16B C 0.20304(17) 0.4720(3) 1.28918(8) 0.0490(6) Uani 1 1 d . .
H16D H 0.1887 0.3723 1.2851 0.073 Uiso 1 1 calc R U
H16E H 0.1741 0.5059 1.3293 0.073 Uiso 1 1 calc R U
H16F H 0.2814 0.4885 1.2886 0.073 Uiso 1 1 calc R U

loop_
_atom_site_aniso_label
_atom_site_aniso_U_11
_atom_site_aniso_U_22
_atom_site_aniso_U_33
_atom_site_aniso_U_23
_atom_site_aniso_U_13
_atom_site_aniso_U_12
O15B 0.0146(5) 0.0211(5) 0.0185(5) 0.0008(4) -0.0005(4) 0.0013(4)
O4A 0.0322(6) 0.0247(6) 0.0230(6) 0.0065(5) -0.0012(5) -0.0019(5)
O7A 0.0209(6) 0.0322(6) 0.0255(6) 0.0002(5) -0.0045(5) -0.0022(5)
O15A 0.0263(6) 0.0234(6) 0.0201(5) 0.0005(4) -0.0010(5) 0.0075(5)
O4B 0.0468(8) 0.0595(9) 0.0210(6) 0.0023(6) 0.0095(6) 0.0108(7)
C16A 0.0349(10) 0.0326(9) 0.0231(8) 0.0022(7) -0.0013(7) -0.0080(8)
C2A 0.0246(8) 0.0185(7) 0.0207(8) -0.0019(6) -0.0064(6) 0.0005(6)
C8B 0.0175(7) 0.0178(7) 0.0214(8) -0.0011(6) -0.0024(6) 0.0018(6)
C7B 0.0187(7) 0.0156(7) 0.0205(7) -0.0009(6) -0.0018(6) 0.0017(6)
C15B 0.0184(7) 0.0151(7) 0.0230(8) -0.0017(6) -0.0033(6) 0.0014(6)
C4A 0.0304(9) 0.0157(7) 0.0196(7) -0.0008(6) -0.0010(6) 0.0003(6)
C8A 0.0188(7) 0.0169(7) 0.0191(7) -0.0013(6) -0.0022(6) 0.0013(6)
C9A 0.0220(8) 0.0173(7) 0.0182(7) -0.0033(6) -0.0016(6) 0.0009(6)
C2B 0.0236(8) 0.0206(8) 0.0244(8) 0.0010(6) -0.0017(6) 0.0002(6)
C10A 0.0221(8) 0.0176(7) 0.0175(7) -0.0022(6) -0.0007(6) 0.0013(6)
C7A 0.0238(8) 0.0224(8) 0.0226(8) -0.0023(6) -0.0030(6) -0.0003(6)
C1A 0.0226(8) 0.0150(7) 0.0184(7) -0.0026(6) -0.0026(6) 0.0022(6)
C14A 0.0265(8) 0.0239(8) 0.0176(7) -0.0012(6) -0.0044(6) 0.0022(7)
C3A 0.0257(8) 0.0189(7) 0.0239(8) -0.0017(6) -0.0026(6) -0.0028(6)
C9B 0.0175(7) 0.0197(7) 0.0229(8) -0.0006(6) -0.0034(6) -0.0017(6)
C13A 0.0380(10) 0.0251(8) 0.0191(8) 0.0043(7) -0.0037(7) -0.0004(7)
C6B 0.0279(8) 0.0219(8) 0.0222(8) 0.0019(6) -0.0005(7) 0.0030(6)
C15A 0.0167(7) 0.0210(7) 0.0190(7) -0.0002(6) -0.0001(6) 0.0009(6)
C6A 0.0192(7) 0.0196(7) 0.0240(8) -0.0005(6) 0.0003(6) 0.0026(6)
C11B 0.0217(8) 0.0201(8) 0.0339(9) 0.0042(7) -0.0027(7) -0.0016(6)
C5A 0.0253(8) 0.0213(8) 0.0218(8) -0.0006(6) -0.0039(6) 0.0068(6)
C3B 0.0267(9) 0.0295(9) 0.0230(8) 0.0060(7) -0.0023(7) -0.0027(7)
C1B 0.0194(7) 0.0167(7) 0.0211(8) -0.0001(6) -0.0012(6) -0.0017(6)
C13B 0.0217(8) 0.0326(9) 0.0288(9) -0.0008(7) 0.0046(7) -0.0055(7)
C10B 0.0172(7) 0.0185(7) 0.0239(8) -0.0007(6) -0.0036(6) -0.0008(6)
C14B 0.0209(8) 0.0246(8) 0.0296(9) -0.0038(7) 0.0000(7) -0.0004(6)
C12A 0.0314(9) 0.0296(9) 0.0242(8) 0.0054(7) 0.0018(7) -0.0068(7)
C11A 0.0213(8) 0.0255(8) 0.0248(8) 0.0012(6) -0.0010(6) -0.0015(6)
C12B 0.0262(9) 0.0276(9) 0.0341(9) 0.0084(7) -0.0003(7) -0.0065(7)
C5B 0.0290(9) 0.0279(9) 0.0282(9) 0.0003(7) 0.0065(7) 0.0065(7)
C4B 0.0288(9) 0.0347(9) 0.0203(8) 0.0003(7) 0.0056(7) -0.0034(7)
C16B 0.0434(12) 0.0836(17) 0.0202(9) 0.0113(10) 0.0083(8) 0.0035(11)

loop_
_atom_type_symbol
_atom_type_description
_atom_type_scat_dispersion_real
_atom_type_scat_dispersion_imag
_atom_type_scat_source
C C 0.0033 0.0016 'International Tables Vol C Tables 4.2.6.8 and 6.1.1.4'
H H 0.0000 0.0000 'International Tables Vol C Tables 4.2.6.8 and 6.1.1.4'
O O 0.0106 0.0060 'International Tables Vol C Tables 4.2.6.8 and 6.1.1.4'

loop_
_geom_angle_atom_site_label_1
_geom_angle_atom_site_label_2
_geom_angle_atom_site_label_3
_geom_angle
C15A O15B C15B 113.78(11)
C4A O4A C16A 117.49(13)
C15A O15A H15A 109.5
C4B O4B C16B 117.29(15)
O4A C16A H16A 109.5
O4A C16A H16B 109.5
H16A C16A H16B 109.5
O4A C16A H16C 109.5
H16A C16A H16C 109.5
H16B C16A H16C 109.5
C1A C2A C3A 122.63(14)
C1A C2A H2A 118.7
C3A C2A H2A 118.7
C9B C8B C7B 114.88(12)
C9B C8B C8A 100.87(11)
C7B C8B C8A 112.44(12)
C9B C8B H8B 109.4
C7B C8B H8B 109.4
C8A C8B H8B 109.4
C1A C7B C1B 114.48(12)
C1A C7B C8B 111.73(12)
C1B C7B C8B 112.80(12)
C1A C7B H7B 105.7
C1B C7B H7B 105.7
C8B C7B H7B 105.7
O15B C15B C10B 106.92(12)
O15B C15B C8A 109.80(11)
C10B C15B C8A 103.21(12)
O15B C15B H15B 112.1
C10B C15B H15B 112.1
C8A C15B H15B 112.1
O4A C4A C3A 124.46(15)
O4A C4A C5A 116.14(14)
C3A C4A C5A 119.39(14)
C9A C8A C7A 106.26(12)
C9A C8A C15B 110.99(12)
C7A C8A C15B 106.35(12)
C9A C8A C8B 118.13(12)
C7A C8A C8B 110.57(12)
C15B C8A C8B 104.04(12)
C10A C9A C14A 119.35(14)
C10A C9A C8A 120.75(13)
C14A C9A C8A 119.87(13)
C1B C2B C3B 122.38(15)
C1B C2B H2B 118.8
C3B C2B H2B 118.8
C9A C10A C11A 119.82(14)
C9A C10A C15A 121.84(13)
C11A C10A C15A 118.33(13)
O7A C7A C8A 125.75(14)
O7A C7A H7A 117.1
C8A C7A H7A 117.1
C2A C1A C6A 117.01(14)
C2A C1A C7B 119.64(13)
C6A C1A C7B 123.26(14)
C13A C14A C9A 120.62(15)
C13A C14A H14A 119.7
C9A C14A H14A 119.7
C2A C3A C4A 119.20(15)
C2A C3A H3A 120.4
C4A C3A H3A 120.4
C10B C9B C14B 119.59(14)
C10B C9B C8B 111.62(13)
C14B C9B C8B 128.78(14)
C14A C13A C12A 119.87(15)
C14A C13A H13A 120.1
C12A C13A H13A 120.1
C5B C6B C1B 121.23(15)
C5B C6B H6B 119.4
C1B C6B H6B 119.4
O15A C15A O15B 111.42(12)
O15A C15A C10A 108.35(12)
O15B C15A C10A 111.78(12)
O15A C15A H15C 108.4
O15B C15A H15C 108.4
C10A C15A H15C 108.4
C5A C6A C1A 121.21(15)
C5A C6A H6A 119.4
C1A C6A H6A 119.4
C10B C11B C12B 118.30(15)
C10B C11B H11B 120.8
C12B C11B H11B 120.8
C6A C5A C4A 120.44(14)
C6A C5A H5A 119.8
C4A C5A H5A 119.8
C4B C3B C2B 118.98(15)
C4B C3B H3B 120.5
C2B C3B H3B 120.5
C2B C1B C6B 117.43(14)
C2B C1B C7B 118.02(13)
C6B C1B C7B 124.53(13)
C14B C13B C12B 121.04(15)
C14B C13B H13B 119.5
C12B C13B H13B 119.5
C11B C10B C9B 121.61(14)
C11B C10B C15B 128.70(14)
C9B C10B C15B 109.69(13)
C13B C14B C9B 119.03(15)
C13B C14B H14B 120.5
C9B C14B H14B 120.5
C11A C12A C13A 120.04(15)
C11A C12A H12A 120.0
C13A C12A H12A 120.0
C12A C11A C10A 120.25(15)
C12A C11A H11A 119.9
C10A C11A H11A 119.9
C13B C12B C11B 120.43(15)
C13B C12B H12B 119.8
C11B C12B H12B 119.8
C6B C5B C4B 120.10(15)
C6B C5B H5B 119.9
C4B C5B H5B 119.9
O4B C4B C3B 124.37(15)
O4B C4B C5B 115.79(15)
C3B C4B C5B 119.83(15)
O4B C16B H16D 109.5
O4B C16B H16E 109.5
H16D C16B H16E 109.5
O4B C16B H16F 109.5
H16D C16B H16F 109.5
H16E C16B H16F 109.5

loop_
_geom_bond_atom_site_label_1
_geom_bond_atom_site_label_2
_geom_bond_distance
O15B C15A 1.4292(17)
O15B C15B 1.4542(17)
O4A C4A 1.3688(18)
O4A C16A 1.438(2)
O7A C7A 1.2040(18)
O15A C15A 1.3992(17)
O15A H15A 0.8400
O4B C4B 1.3732(19)
O4B C16B 1.428(2)
C16A H16A 0.9800
C16A H16B 0.9800
C16A H16C 0.9800
C2A C1A 1.389(2)
C2A C3A 1.389(2)
C2A H2A 0.9500
C8B C9B 1.514(2)
C8B C7B 1.569(2)
C8B C8A 1.572(2)
C8B H8B 1.0000
C7B C1A 1.521(2)
C7B C1B 1.523(2)
C7B H7B 1.0000
C15B C10B 1.494(2)
C15B C8A 1.541(2)
C15B H15B 1.0000
C4A C3A 1.391(2)
C4A C5A 1.392(2)
C8A C9A 1.524(2)
C8A C7A 1.525(2)
C9A C10A 1.389(2)
C9A C14A 1.396(2)
C2B C1B 1.389(2)
C2B C3B 1.390(2)
C2B H2B 0.9500
C10A C11A 1.396(2)
C10A C15A 1.506(2)
C7A H7A 0.9500
C1A C6A 1.404(2)
C14A C13A 1.384(2)
C14A H14A 0.9500
C3A H3A 0.9500
C9B C10B 1.392(2)
C9B C14B 1.393(2)
C13A C12A 1.386(2)
C13A H13A 0.9500
C6B C5B 1.388(2)
C6B C1B 1.392(2)
C6B H6B 0.9500
C15A H15C 1.0000
C6A C5A 1.385(2)
C6A H6A 0.9500
C11B C10B 1.389(2)
C11B C12B 1.390(2)
C11B H11B 0.9500
C5A H5A 0.9500
C3B C4B 1.388(2)
C3B H3B 0.9500
C13B C14B 1.386(2)
C13B C12B 1.390(2)
C13B H13B 0.9500
C14B H14B 0.9500
C12A C11A 1.386(2)
C12A H12A 0.9500
C11A H11A 0.9500
C12B H12B 0.9500
C5B C4B 1.389(2)
C5B H5B 0.9500
C16B H16D 0.9800
C16B H16E 0.9800
C16B H16F 0.9800

loop_
_geom_torsion_atom_site_label_1
_geom_torsion_atom_site_label_2
_geom_torsion_atom_site_label_3
_geom_torsion_atom_site_label_4
_geom_torsion
C9B C8B C7B C1A -164.31(12)
C8A C8B C7B C1A 81.08(15)
C9B C8B C7B C1B -33.67(17)
C8A C8B C7B C1B -148.28(12)
C15A O15B C15B C10B -177.27(11)
C15A O15B C15B C8A -65.96(14)
C16A O4A C4A C3A 14.7(2)
C16A O4A C4A C5A -166.09(13)
O15B C15B C8A C9A 45.84(16)
C10B C15B C8A C9A 159.56(12)
O15B C15B C8A C7A 160.99(12)
C10B C15B C8A C7A -85.29(14)
O15B C15B C8A C8B -82.22(13)
C10B C15B C8A C8B 31.50(14)
C9B C8B C8A C9A -153.48(12)
C7B C8B C8A C9A -30.61(17)
C9B C8B C8A C7A 83.85(14)
C7B C8B C8A C7A -153.28(12)
C9B C8B C8A C15B -29.96(13)
C7B C8B C8A C15B 92.91(13)
C7A C8A C9A C10A -131.54(14)
C15B C8A C9A C10A -16.33(19)
C8B C8A C9A C10A 103.65(16)
C7A C8A C9A C14A 46.82(17)
C15B C8A C9A C14A 162.03(13)
C8B C8A C9A C14A -78.00(17)
C14A C9A C10A C11A 2.4(2)
C8A C9A C10A C11A -179.26(13)
C14A C9A C10A C15A -176.33(13)
C8A C9A C10A C15A 2.0(2)
C9A C8A C7A O7A -116.77(17)
C15B C8A C7A O7A 124.92(17)
C8B C8A C7A O7A 12.6(2)
C3A C2A C1A C6A -2.5(2)
C3A C2A C1A C7B 174.28(14)
C1B C7B C1A C2A 97.31(16)
C8B C7B C1A C2A -132.92(14)
C1B C7B C1A C6A -86.16(17)
C8B C7B C1A C6A 43.61(19)
C10A C9A C14A C13A -0.8(2)
C8A C9A C14A C13A -179.18(14)
C1A C2A C3A C4A -0.2(2)
O4A C4A C3A C2A -177.90(14)
C5A C4A C3A C2A 2.9(2)
C7B C8B C9B C10B -102.98(15)
C8A C8B C9B C10B 18.18(15)
C7B C8B C9B C14B 78.18(19)
C8A C8B C9B C14B -160.66(15)
C9A C14A C13A C12A -0.8(2)
C15B O15B C15A O15A -71.45(14)
C15B O15B C15A C10A 49.95(15)
C9A C10A C15A O15A 105.73(15)
C11A C10A C15A O15A -73.00(17)
C9A C10A C15A O15B -17.43(19)
C11A C10A C15A O15B 163.85(13)
C2A C1A C6A C5A 2.6(2)
C7B C1A C6A C5A -174.03(14)
C1A C6A C5A C4A 0.0(2)
O4A C4A C5A C6A 177.97(13)
C3A C4A C5A C6A -2.8(2)
C1B C2B C3B C4B -0.9(2)
C3B C2B C1B C6B -1.0(2)
C3B C2B C1B C7B -179.67(14)
C5B C6B C1B C2B 1.2(2)
C5B C6B C1B C7B 179.82(15)
C1A C7B C1B C2B -143.72(14)
C8B C7B C1B C2B 87.03(16)
C1A C7B C1B C6B 37.7(2)
C8B C7B C1B C6B -91.58(17)
C12B C11B C10B C9B -0.2(2)
C12B C11B C10B C15B 179.48(15)
C14B C9B C10B C11B 0.2(2)
C8B C9B C10B C11B -178.77(14)
C14B C9B C10B C15B -179.54(13)
C8B C9B C10B C15B 1.50(17)
O15B C15B C10B C11B -85.00(18)
C8A C15B C10B C11B 159.21(15)
O15B C15B C10B C9B 94.70(14)
C8A C15B C10B C9B -21.09(15)
C12B C13B C14B C9B 0.3(2)
C10B C9B C14B C13B -0.3(2)
C8B C9B C14B C13B 178.50(15)
C14A C13A C12A C11A 0.8(3)
C13A C12A C11A C10A 0.8(2)
C9A C10A C11A C12A -2.4(2)
C15A C10A C11A C12A 176.34(14)
C14B C13B C12B C11B -0.3(3)
C10B C11B C12B C13B 0.3(2)
C1B C6B C5B C4B 0.4(3)
C16B O4B C4B C3B 1.8(3)
C16B O4B C4B C5B -177.10(16)
C2B C3B C4B O4B -176.40(16)
C2B C3B C4B C5B 2.5(2)
C6B C5B C4B O4B 176.71(16)
C6B C5B C4B C3B -2.3(3)
